data_4082238
loop_
_publ_author_name
'Meana, Isabel'
'Espinet, Pablo'
'Alb\'eniz, Ana C.'

_publ_contact_author
;
 Ana Carmen Albeniz
 IU CINQUIMA/Quimica Inorganica
 Facultad de Ciencias
 Universidad de Valladolid
 E47071
 Valladolid
 Spain
;
_publ_section_title
;
 Heterometallic Complexes by Transmetalation of Alkynyl Groups from Copper
 or Silver to Allyl Palladium Complexes: Demetalation Studies and Alkynyl
 Homocoupling
;
_journal_issue 1
_journal_name_full Organometallics
_journal_page_first 1
_journal_paper_doi 10.1021/om4005498
_journal_volume 33
_journal_year 2014
_chemical_formula_sum 'C61 H57 As2 Cl2 Cu2 Pd2'
_chemical_formula_weight 1350.69
_chemical_name_systematic
; 
 ? 
;
_space_group_IT_number 14
_symmetry_cell_setting monoclinic
_symmetry_space_group_name_Hall '-P 2ybc'
_symmetry_space_group_name_H-M 'P 1 21/c 1'
_atom_sites_solution_hydrogens geom
_atom_sites_solution_primary direct
_atom_sites_solution_secondary difmap
_audit_creation_method SHELXL-97
_cell_angle_alpha 90.00
_cell_angle_beta 105.338(8)
_cell_angle_gamma 90.00
_cell_formula_units_Z 2
_cell_length_a 12.041(4)
_cell_length_b 20.957(6)
_cell_length_c 11.964(3)
_cell_measurement_temperature 298(2)
_cell_volume 2911.5(15)
_computing_cell_refinement 'Bruker SMART'
_computing_data_collection 'Bruker SMART'
_computing_data_reduction 'Bruker SAINT'
_computing_molecular_graphics 'Bruker SHELXTL'
_computing_publication_material 'Bruker SHELXTL'
_computing_structure_refinement 'SHELXL-97 (Sheldrick, 1997)'
_computing_structure_solution 'SHELXS-97 (Sheldrick, 1990)'
_diffrn_ambient_temperature 298(2)
_diffrn_measured_fraction_theta_full 0.993
_diffrn_measured_fraction_theta_max 0.993
_diffrn_measurement_device_type 'CCD area detector'
_diffrn_measurement_method 'phi and omega scans'
_diffrn_radiation_monochromator graphite
_diffrn_radiation_source 'fine-focus sealed tube'
_diffrn_radiation_type MoK\a
_diffrn_radiation_wavelength 0.71073
_diffrn_reflns_av_R_equivalents 0.0666
_diffrn_reflns_av_sigmaI/netI 0.3041
_diffrn_reflns_limit_h_max 15
_diffrn_reflns_limit_h_min -16
_diffrn_reflns_limit_k_max 27
_diffrn_reflns_limit_k_min 0
_diffrn_reflns_limit_l_max 15
_diffrn_reflns_limit_l_min 0
_diffrn_reflns_number 29410
_diffrn_reflns_theta_full 28.31
_diffrn_reflns_theta_max 28.31
_diffrn_reflns_theta_min 1.75
_exptl_absorpt_coefficient_mu 2.584
_exptl_absorpt_correction_T_max 1.000000
_exptl_absorpt_correction_T_min 0.809310
_exptl_absorpt_correction_type multi-scan
_exptl_absorpt_process_details
; 
 G.M. Sheldrick. 
 SADABS: A program for absorption correction with the Siemens SMART system; 
 University of G\"ottingen, Germany, 1996. 
;
_exptl_crystal_colour colorless
_exptl_crystal_density_diffrn 1.541
_exptl_crystal_density_method 'not measured'
_exptl_crystal_description prism
_exptl_crystal_F_000 1346
_exptl_crystal_size_max 0.19
_exptl_crystal_size_mid 0.08
_exptl_crystal_size_min 0.02
_refine_diff_density_max 1.278
_refine_diff_density_min -0.877
_refine_diff_density_rms 0.209
_refine_ls_extinction_method none
_refine_ls_goodness_of_fit_ref 0.976
_refine_ls_hydrogen_treatment constr
_refine_ls_matrix_type full
_refine_ls_number_parameters 326
_refine_ls_number_reflns 7402
_refine_ls_number_restraints 0
_refine_ls_restrained_S_all 0.976
_refine_ls_R_factor_all 0.2837
_refine_ls_R_factor_gt 0.0758
_refine_ls_shift/su_max 0.007
_refine_ls_shift/su_mean 0.000
_refine_ls_structure_factor_coef Fsqd
_refine_ls_weighting_details 'calc w=1/[\s^2^(Fo^2^)+(0.0948P)^2^+0.0000P] where P=(Fo^2^+2Fc^2^)/3'
_refine_ls_weighting_scheme calc
_refine_ls_wR_factor_gt 0.1567
_refine_ls_wR_factor_ref 0.2547
_reflns_number_gt 4743
_reflns_number_total 7402
_reflns_threshold_expression >2sigma(I)
_cod_data_source_file om4005498_si_003.cif
_cod_data_source_block im109
_cod_depositor_comments
;
The following automatic conversions were performed:

'_symmetry_cell_setting' value 'Monoclinic' changed to 'monoclinic'
according to the built-in table from CIF Core dictionary named
'cif_core.dic' version 2.4.1 from 2010-06-29.

Automatic conversion script
Id: cif_fix_values 1891 2012-01-12 08:04:46Z andrius 

 Adding full bibliography for
 ./tmp-cod-update-bibliographies-18343/cifs/4082238.cif.
;
_cod_original_cell_volume 2911.6(15)
_cod_original_sg_symbol_H-M P2(1)/c
_cod_database_code 4082238

loop_
_symmetry_equiv_pos_as_xyz
'x, y, z'
'-x, y+1/2, -z+1/2'
'-x, -y, -z'
'x, -y-1/2, z-1/2'

loop_
_atom_site_label
_atom_site_type_symbol
_atom_site_fract_x
_atom_site_fract_y
_atom_site_fract_z
_atom_site_U_iso_or_equiv
_atom_site_adp_type
_atom_site_occupancy
_atom_site_symmetry_multiplicity
_atom_site_calc_flag
_atom_site_refinement_flags
Pd1 Pd 0.14905(9) 0.47952(5) 0.90000(9) 0.0434(4) Uani 1 1 d .
As1 As 0.27840(12) 0.38994(6) 0.95539(11) 0.0425(4) Uani 1 1 d .
Cu1 Cu -0.00431(15) 0.45955(8) 0.61195(14) 0.0510(5) Uani 1 1 d .
Cl1 Cl 0.1069(4) 0.5443(2) 0.5802(3) 0.0748(13) Uani 1 1 d .
C22 C 0.4247(12) 0.3411(6) 1.1731(12) 0.053(4) Uani 1 1 d .
H22 H 0.3773 0.3053 1.1593 0.064 Uiso 1 1 calc R
C6 C -0.1212(11) 0.3375(6) 0.6940(12) 0.045(3) Uani 1 1 d .
C5 C -0.0412(12) 0.3933(7) 0.7213(11) 0.045(3) Uani 1 1 d .
C31 C 0.3643(12) 0.3687(6) 0.8448(12) 0.044(3) Uani 1 1 d .
C3 C 0.0519(16) 0.5688(7) 0.8732(16) 0.081(5) Uani 1 1 d .
C4 C 0.0343(12) 0.4279(6) 0.7775(10) 0.040(3) Uani 1 1 d .
C41 C 0.2011(11) 0.3115(7) 0.9696(11) 0.048(4) Uani 1 1 d .
C21 C 0.4000(12) 0.3916(6) 1.0969(11) 0.046(3) Uani 1 1 d .
C2A C 0.127(2) 0.5678(12) 0.989(2) 0.052(11) Uiso 0.59(6) 1 d P
C2B C 0.154(4) 0.582(2) 0.918(4) 0.070(19) Uiso 0.41(6) 1 d P
C42 C 0.1938(13) 0.2588(7) 0.8965(12) 0.056(4) Uani 1 1 d .
H42 H 0.2323 0.2599 0.8386 0.067 Uiso 1 1 calc R
C7 C -0.1924(13) 0.3271(8) 0.5826(12) 0.063(4) Uani 1 1 d .
H7 H -0.1928 0.3554 0.5227 0.075 Uiso 1 1 calc R
C23 C 0.5189(14) 0.3423(7) 1.2705(13) 0.070(5) Uani 1 1 d .
H23 H 0.5349 0.3074 1.3200 0.083 Uiso 1 1 calc R
C26 C 0.4693(13) 0.4460(7) 1.1185(13) 0.060(4) Uani 1 1 d .
H26 H 0.4524 0.4808 1.0688 0.071 Uiso 1 1 calc R
C9 C -0.2597(14) 0.2324(8) 0.6469(14) 0.067(4) Uani 1 1 d .
H9 H -0.3063 0.1964 0.6302 0.080 Uiso 1 1 calc R
C10 C -0.1893(14) 0.2414(8) 0.7591(14) 0.070(5) Uani 1 1 d .
H10 H -0.1878 0.2117 0.8173 0.084 Uiso 1 1 calc R
C1 C 0.2366(18) 0.5558(8) 1.0118(17) 0.089(6) Uani 1 1 d .
C32 C 0.4762(13) 0.3500(7) 0.8770(14) 0.060(4) Uani 1 1 d .
H32 H 0.5137 0.3470 0.9555 0.072 Uiso 1 1 calc R
C8 C -0.2611(13) 0.2745(8) 0.5641(14) 0.069(5) Uani 1 1 d .
H8 H -0.3106 0.2679 0.4908 0.083 Uiso 1 1 calc R
C25 C 0.5662(14) 0.4476(9) 1.2173(15) 0.076(5) Uani 1 1 d .
H25 H 0.6142 0.4831 1.2311 0.091 Uiso 1 1 calc R
C24 C 0.5887(15) 0.3962(9) 1.2929(14) 0.080(6) Uani 1 1 d .
H24 H 0.6506 0.3977 1.3587 0.096 Uiso 1 1 calc R
C11 C -0.1224(14) 0.2956(7) 0.7807(13) 0.065(4) Uani 1 1 d .
H11 H -0.0774 0.3036 0.8554 0.078 Uiso 1 1 calc R
C46 C 0.1401(13) 0.3062(8) 1.0526(13) 0.060(4) Uani 1 1 d .
H46 H 0.1409 0.3405 1.1019 0.072 Uiso 1 1 calc R
C44 C 0.0762(15) 0.2022(9) 0.9914(17) 0.077(5) Uani 1 1 d .
H44 H 0.0358 0.1653 0.9990 0.092 Uiso 1 1 calc R
C43 C 0.1321(16) 0.2058(7) 0.9075(16) 0.076(5) Uani 1 1 d .
H43 H 0.1284 0.1718 0.8567 0.091 Uiso 1 1 calc R
C36 C 0.3066(14) 0.3714(7) 0.7288(14) 0.065(4) Uani 1 1 d .
H36 H 0.2302 0.3845 0.7048 0.078 Uiso 1 1 calc R
C34 C 0.4816(16) 0.3375(8) 0.6810(17) 0.074(5) Uani 1 1 d .
H34 H 0.5222 0.3280 0.6269 0.089 Uiso 1 1 calc R
C33 C 0.5347(14) 0.3358(7) 0.7977(16) 0.070(5) Uani 1 1 d .
H33 H 0.6121 0.3246 0.8227 0.085 Uiso 1 1 calc R
C35 C 0.3680(14) 0.3533(9) 0.6467(14) 0.079(5) Uani 1 1 d .
H35 H 0.3297 0.3524 0.5683 0.095 Uiso 1 1 calc R
C45 C 0.0784(15) 0.2527(10) 1.0658(15) 0.077(5) Uani 1 1 d .
H45 H 0.0395 0.2507 1.1232 0.093 Uiso 1 1 calc R
C14 C 0.4467(18) 0.4778(10) 0.4790(18) 0.102(7) Uani 1 1 d .
C12 C 0.2547(19) 0.4650(11) 0.329(2) 0.128(8) Uani 1 1 d .
C13 C 0.3567(19) 0.5094(11) 0.3761(19) 0.105(7) Uani 1 1 d .

loop_
_atom_site_aniso_label
_atom_site_aniso_U_11
_atom_site_aniso_U_22
_atom_site_aniso_U_33
_atom_site_aniso_U_23
_atom_site_aniso_U_13
_atom_site_aniso_U_12
Pd1 0.0453(7) 0.0375(6) 0.0449(7) -0.0014(5) 0.0076(5) -0.0035(5)
As1 0.0409(9) 0.0387(8) 0.0428(8) -0.0008(6) 0.0022(6) -0.0033(7)
Cu1 0.0510(11) 0.0486(11) 0.0491(11) 0.0054(8) 0.0053(8) -0.0007(9)
Cl1 0.085(3) 0.080(3) 0.048(2) 0.010(2) -0.003(2) -0.032(2)
C22 0.049(9) 0.041(8) 0.054(9) -0.006(7) -0.015(7) 0.009(7)
C6 0.036(8) 0.042(8) 0.050(9) -0.004(7) 0.000(7) 0.006(7)
C5 0.044(9) 0.057(9) 0.035(8) 0.004(7) 0.012(7) 0.018(8)
C31 0.045(9) 0.034(7) 0.050(9) 0.001(6) 0.010(7) -0.002(7)
C3 0.076(13) 0.036(9) 0.116(16) -0.025(9) 0.002(11) 0.012(9)
C4 0.047(9) 0.036(7) 0.034(7) -0.002(6) 0.004(6) 0.002(7)
C41 0.041(9) 0.062(10) 0.031(7) -0.004(7) -0.007(6) -0.007(7)
C21 0.041(8) 0.042(8) 0.051(9) 0.004(7) 0.002(7) 0.006(7)
C42 0.065(11) 0.047(9) 0.058(10) -0.002(7) 0.019(8) 0.007(8)
C7 0.050(10) 0.085(12) 0.042(9) 0.004(8) -0.008(7) -0.012(9)
C23 0.067(12) 0.046(10) 0.071(11) 0.007(8) -0.025(9) 0.011(9)
C26 0.053(10) 0.050(9) 0.069(11) -0.004(8) 0.004(8) -0.013(8)
C9 0.062(11) 0.072(12) 0.064(11) -0.007(9) 0.012(9) -0.011(9)
C10 0.075(12) 0.067(11) 0.064(11) 0.002(9) 0.013(9) -0.014(9)
C1 0.100(17) 0.063(12) 0.097(15) -0.031(10) 0.015(12) -0.015(11)
C32 0.051(10) 0.062(10) 0.065(10) -0.009(8) 0.013(9) 0.014(8)
C8 0.050(11) 0.074(12) 0.067(11) 0.008(9) -0.013(8) -0.021(9)
C25 0.060(12) 0.088(14) 0.071(12) -0.023(10) 0.001(9) -0.028(10)
C24 0.076(13) 0.096(15) 0.054(11) -0.014(10) -0.007(9) 0.031(12)
C11 0.067(11) 0.063(11) 0.053(10) 0.014(8) -0.001(8) -0.009(9)
C46 0.049(10) 0.065(11) 0.062(10) 0.000(8) 0.009(8) -0.008(8)
C44 0.065(12) 0.072(13) 0.082(14) 0.026(11) 0.001(10) -0.018(10)
C43 0.098(15) 0.031(9) 0.093(14) 0.003(9) 0.015(11) -0.010(9)
C36 0.052(10) 0.081(12) 0.065(11) 0.006(9) 0.020(9) 0.000(9)
C34 0.068(13) 0.071(12) 0.094(15) -0.019(10) 0.038(11) -0.011(10)
C33 0.042(10) 0.071(11) 0.089(13) -0.012(10) 0.001(10) 0.004(8)
C35 0.052(12) 0.131(17) 0.053(10) -0.019(10) 0.010(9) -0.018(11)
C45 0.060(12) 0.107(16) 0.066(12) 0.020(11) 0.017(9) -0.008(11)
C14 0.110(19) 0.094(16) 0.100(16) 0.008(12) 0.025(14) 0.007(12)
C12 0.074(15) 0.13(2) 0.16(2) -0.006(17) 0.004(15) 0.020(14)
C13 0.089(16) 0.124(18) 0.101(16) 0.003(14) 0.025(13) 0.001(14)

loop_
_atom_type_symbol
_atom_type_description
_atom_type_scat_dispersion_real
_atom_type_scat_dispersion_imag
_atom_type_scat_source
C C 0.0033 0.0016 'International Tables Vol C Tables 4.2.6.8 and 6.1.1.4'
H H 0.0000 0.0000 'International Tables Vol C Tables 4.2.6.8 and 6.1.1.4'
Cl Cl 0.1484 0.1585 'International Tables Vol C Tables 4.2.6.8 and 6.1.1.4'
Cu Cu 0.3201 1.2651 'International Tables Vol C Tables 4.2.6.8 and 6.1.1.4'
As As 0.0499 2.0058 'International Tables Vol C Tables 4.2.6.8 and 6.1.1.4'
Pd Pd -0.9988 1.0072 'International Tables Vol C Tables 4.2.6.8 and 6.1.1.4'

loop_
_geom_angle_atom_site_label_1
_geom_angle_atom_site_label_2
_geom_angle_atom_site_label_3
_geom_angle
_geom_angle_site_symmetry_1
_geom_angle_site_symmetry_3
C4 Pd1 C2B 126.4(13) . .
C4 Pd1 C1 163.8(6) . .
C2B Pd1 C1 37.9(13) . .
C4 Pd1 C2A 130.6(8) . .
C2B Pd1 C2A 27.5(12) . .
C1 Pd1 C2A 34.9(8) . .
C4 Pd1 C3 96.6(6) . .
C2B Pd1 C3 33.0(12) . .
C1 Pd1 C3 67.3(7) . .
C2A Pd1 C3 38.3(8) . .
C4 Pd1 As1 92.9(3) . .
C2B Pd1 As1 138.4(13) . .
C1 Pd1 As1 103.3(5) . .
C2A Pd1 As1 132.7(7) . .
C3 Pd1 As1 170.6(5) . .
C41 As1 C21 102.2(6) . .
C41 As1 C31 102.9(6) . .
C21 As1 C31 100.7(6) . .
C41 As1 Pd1 113.4(4) . .
C21 As1 Pd1 120.8(4) . .
C31 As1 Pd1 114.4(4) . .
C4 Cu1 C5 34.9(5) . .
C4 Cu1 Cl1 152.7(4) . 3_566
C5 Cu1 Cl1 117.8(4) . 3_566
C4 Cu1 Cl1 114.8(4) . .
C5 Cu1 Cl1 149.6(4) . .
Cl1 Cu1 Cl1 92.51(15) 3_566 .
Cu1 Cl1 Cu1 87.49(14) 3_566 .
C21 C22 C23 121.6(14) . .
C11 C6 C7 119.9(14) . .
C11 C6 C5 118.3(13) . .
C7 C6 C5 121.8(13) . .
C4 C5 C6 158.6(13) . .
C4 C5 Cu1 72.0(9) . .
C6 C5 Cu1 129.1(9) . .
C32 C31 C36 119.7(13) . .
C32 C31 As1 122.8(11) . .
C36 C31 As1 117.5(11) . .
C2B C3 C2A 45(2) . .
C2B C3 Pd1 73(2) . .
C2A C3 Pd1 70.8(12) . .
C5 C4 Cu1 73.1(9) . .
C5 C4 Pd1 168.1(11) . .
Cu1 C4 Pd1 117.8(6) . .
C46 C41 C42 115.3(14) . .
C46 C41 As1 119.6(11) . .
C42 C41 As1 125.0(11) . .
C22 C21 C26 119.4(13) . .
C22 C21 As1 123.3(10) . .
C26 C21 As1 117.2(10) . .
C2B C2A C1 73(3) . .
C2B C2A C3 57(3) . .
C1 C2A C3 123(2) . .
C2B C2A Pd1 75(3) . .
C1 C2A Pd1 72.0(13) . .
C3 C2A Pd1 70.8(12) . .
C2A C2B C3 78(4) . .
C2A C2B C1 62(3) . .
C3 C2B C1 132(4) . .
C2A C2B Pd1 77(3) . .
C3 C2B Pd1 74(2) . .
C1 C2B Pd1 71(2) . .
C43 C42 C41 121.9(15) . .
C8 C7 C6 118.3(14) . .
C24 C23 C22 119.6(14) . .
C21 C26 C25 119.4(14) . .
C8 C9 C10 120.9(16) . .
C11 C10 C9 117.9(15) . .
C2A C1 C2B 44.7(19) . .
C2A C1 Pd1 73.1(14) . .
C2B C1 Pd1 70.9(19) . .
C33 C32 C31 121.6(15) . .
C9 C8 C7 122.1(15) . .
C24 C25 C26 119.9(15) . .
C25 C24 C23 120.1(15) . .
C6 C11 C10 120.8(15) . .
C45 C46 C41 123.4(16) . .
C43 C44 C45 120.5(17) . .
C44 C43 C42 120.7(16) . .
C31 C36 C35 117.9(15) . .
C35 C34 C33 118.2(16) . .
C32 C33 C34 121.2(16) . .
C34 C35 C36 121.3(15) . .
C46 C45 C44 118.1(16) . .
C13 C14 C14 110(2) . 3_666
C12 C13 C14 111.0(18) . .

loop_
_geom_bond_atom_site_label_1
_geom_bond_atom_site_label_2
_geom_bond_distance
_geom_bond_site_symmetry_2
Pd1 C4 2.039(13) .
Pd1 C2B 2.17(4) .
Pd1 C1 2.171(16) .
Pd1 C2A 2.18(2) .
Pd1 C3 2.184(15) .
Pd1 As1 2.4175(18) .
As1 C41 1.920(14) .
As1 C21 1.923(13) .
As1 C31 1.934(13) .
Cu1 C4 2.023(12) .
Cu1 C5 2.036(14) .
Cu1 Cl1 2.305(4) 3_566
Cu1 Cl1 2.315(4) .
Cl1 Cu1 2.305(4) 3_566
C22 C21 1.378(17) .
C22 C23 1.395(18) .
C6 C11 1.362(18) .
C6 C7 1.397(18) .
C6 C5 1.496(19) .
C5 C4 1.217(17) .
C31 C32 1.358(18) .
C31 C36 1.379(18) .
C3 C2B 1.23(5) .
C3 C2A 1.43(3) .
C41 C46 1.387(18) .
C41 C42 1.397(18) .
C21 C26 1.395(18) .
C2A C2B 1.04(4) .
C2A C1 1.30(3) .
C2B C1 1.41(5) .
C42 C43 1.36(2) .
C7 C8 1.361(19) .
C23 C24 1.39(2) .
C26 C25 1.42(2) .
C9 C8 1.323(19) .
C9 C10 1.40(2) .
C10 C11 1.38(2) .
C32 C33 1.36(2) .
C25 C24 1.39(2) .
C46 C45 1.38(2) .
C44 C43 1.35(2) .
C44 C45 1.38(2) .
C36 C35 1.43(2) .
C34 C35 1.36(2) .
C34 C33 1.37(2) .
C14 C13 1.56(3) .
C14 C14 1.56(4) 3_666
C12 C13 1.52(3) .
